data_7134989
loop_
_publ_author_name
'Karbalaei, Sana'
'Franke, Alicja'
'Zahl, Achim'
'Pokkuluri, P. Raj'
'Beyers, Ronald J.'
'Ivanovi&#x107;-Burmazovi&#x107;, Ivana'
'Goldsmith, Christian R.'

_publ_section_title
;
 An Fe(II) complex detects hydrogen peroxide with <sup>1</sup>H and
 <sup>19</sup>F magnetic resonance imaging responses.
;
_journal_issue 81
_journal_name_full 'Chemical communications (Cambridge, England)'
_journal_page_first 15898
_journal_page_last 15901
_journal_paper_doi 10.1039/d5cc04066c
_journal_volume 61
_journal_year 2025
_chemical_formula_sum 'C9 H9 F O3'
_chemical_formula_weight 184.16
_space_group_crystal_system monoclinic
_space_group_IT_number 15
_space_group_name_Hall '-C 2yc'
_space_group_name_H-M_alt 'C 1 2/c 1'
_atom_sites_solution_hydrogens geom
_atom_sites_solution_primary dual
_audit_update_record
;
2023-04-27 deposited with the CCDC.	2025-09-09 downloaded from the CCDC.
;
_cell_angle_alpha 90
_cell_angle_beta 109.598(3)
_cell_angle_gamma 90
_cell_formula_units_Z 8
_cell_length_a 18.7223(13)
_cell_length_b 11.2619(7)
_cell_length_c 8.6284(7)
_cell_measurement_reflns_used 9620
_cell_measurement_temperature 298.(2)
_cell_measurement_theta_max 30.5369
_cell_measurement_theta_min 2.3094
_cell_volume 1713.9(2)
_computing_cell_refinement 'SAINT V8.38A (Bruker AXS Inc., 2017)'
_computing_data_collection 'Bruker Instrument Service, BIS, v6.2.6 (Bruker AXS Inc., 2017)'
_computing_data_reduction 'SAINT V8.38A (Bruker AXS Inc., 2017)'
_computing_molecular_graphics 'shelXle (C.B. Huebschle, rev 994)'
_computing_publication_material 'APEX3 v2018.1-0 (Bruker AXS Inc., 2017)'
_computing_structure_refinement 'SHELXL-2018/3 (Sheldrick, 2018)'
_computing_structure_solution 'SHELXT 2018/2 (Sheldrick, 2018)'
_diffrn_ambient_temperature 298.(2)
_diffrn_detector_area_resol_mean 7.3910
_diffrn_measured_fraction_theta_full 0.999
_diffrn_measured_fraction_theta_max 0.999
_diffrn_measurement_device '\k--geometry diffractometer'
_diffrn_measurement_device_type 'Bruker D8 VENTURE'
_diffrn_measurement_method '\f and \w scans'
_diffrn_radiation_monochromator 'multilayer mirror'
_diffrn_radiation_type 'Mo K\a'
_diffrn_radiation_wavelength 0.71073
_diffrn_reflns_av_R_equivalents 0.0391
_diffrn_reflns_av_unetI/netI 0.0187
_diffrn_reflns_limit_h_max 24
_diffrn_reflns_limit_h_min -24
_diffrn_reflns_limit_k_max 15
_diffrn_reflns_limit_k_min -14
_diffrn_reflns_limit_l_max 11
_diffrn_reflns_limit_l_min -11
_diffrn_reflns_number 23277
_diffrn_reflns_theta_full 25.24
_diffrn_reflns_theta_max 28.28
_diffrn_reflns_theta_min 2.15
_diffrn_source 'microfocus sealed tube'
_diffrn_source_current 1.4
_diffrn_source_power 0.07
_diffrn_source_type 'Incoatec I\mS 3.0'
_diffrn_source_voltage 50
_exptl_absorpt_coefficient_mu 0.120
_exptl_absorpt_correction_T_max 0.99
_exptl_absorpt_correction_T_min 0.87
_exptl_absorpt_correction_type multi-scan
_exptl_absorpt_process_details
;
Krause, L., Herbst-Irmer, R., Sheldrick, G. M., Stalke, D. (2015).
"Comparison of silver and molybdenum microfocus X-ray sources for
single-crystal structure determination"
J. Appl. Cryst. 48, 3-10.
;
_exptl_crystal_density_diffrn 1.427
_exptl_crystal_density_method 'not measured'
_exptl_crystal_description block
_exptl_crystal_F_000 768
_exptl_crystal_size_max 0.275
_exptl_crystal_size_mid 0.150
_exptl_crystal_size_min 0.120
_refine_diff_density_max 0.236
_refine_diff_density_min -0.206
_refine_ls_extinction_method none
_refine_ls_goodness_of_fit_ref 1.046
_refine_ls_hydrogen_treatment constr
_refine_ls_matrix_type full
_refine_ls_number_parameters 120
_refine_ls_number_reflns 2133
_refine_ls_number_restraints 0
_refine_ls_restrained_S_all 1.046
_refine_ls_R_factor_all 0.0547
_refine_ls_R_factor_gt 0.0409
_refine_ls_shift/su_max 0.000
_refine_ls_shift/su_mean 0.000
_refine_ls_structure_factor_coef Fsqd
_refine_ls_weighting_details 'w=1/[\s^2^(Fo^2^)+(0.0690P)^2^+0.3868P] where P=(Fo^2^+2Fc^2^)/3'
_refine_ls_weighting_scheme calc
_refine_ls_wR_factor_gt 0.1161
_refine_ls_wR_factor_ref 0.1278
_reflns_Friedel_coverage 0.000
_reflns_number_gt 1660
_reflns_number_total 2133
_reflns_threshold_expression 'I > 2\s(I)'
_cod_data_source_file d5cc04066c2.cif
_cod_data_source_block GoldsmithSK070621b
_cod_depositor_comments
;
The following automatic conversions were performed:

data item '_exptl_absorpt_correction_type' value 'Multi-Scan' was
changed to 'multi-scan' in accordance with the
/home/data/users/saulius/crontab/automatic-downloads/rss-feeds/RSC/lib/dictionaries/cif_core.dic
dictionary named 'cif_core.dic' version 2.4.2 last updated on
2011-04-26.

Automatic conversion script
Id: cif_fix_values 8170 2020-07-09 18:12:32Z antanas 

 Adding full bibliography for 7134989--7134990.cif.
;
_cod_database_code 7134989

loop_
_space_group_symop_operation_xyz
'x, y, z'
'-x, y, -z+1/2'
'x+1/2, y+1/2, z'
'-x+1/2, y+1/2, -z+1/2'
'-x, -y, -z'
'x, -y, z-1/2'
'-x+1/2, -y+1/2, -z'
'x+1/2, -y+1/2, z-1/2'

loop_
_atom_site_type_symbol
_atom_site_label
_atom_site_fract_x
_atom_site_fract_y
_atom_site_fract_z
_atom_site_U_iso_or_equiv
_atom_site_adp_type
_atom_site_calc_flag
_atom_site_refinement_flags_adp
_atom_site_refinement_flags_occupancy
_atom_site_refinement_flags_posn
_atom_site_occupancy
_atom_site_disorder_assembly
_atom_site_disorder_group
F F1 0.25395(5) 0.29324(8) 0.76559(11) 0.0689(3) Uani d . . . 1 . .
C C1 0.30930(6) 0.27142(11) 0.70175(15) 0.0472(3) Uani d . . . 1 . .
O O1 0.52017(6) 0.28597(9) 0.47456(13) 0.0643(3) Uani d . . . 1 . .
O O2 0.40264(6) 0.02143(7) 0.58002(13) 0.0593(3) Uani d . . . 1 . .
C C2 0.32470(6) 0.15564(10) 0.67614(15) 0.0467(3) Uani d . . . 1 . .
H H2 0.297474 0.093863 0.701262 0.056 Uiso calc U . R 1 . .
C C4 0.42226(6) 0.22778(10) 0.57497(13) 0.0433(3) Uani d . . . 1 . .
O O3 0.32425(5) 0.47821(7) 0.69774(13) 0.0593(3) Uani d . . . 1 . .
C C3 0.38239(6) 0.13275(11) 0.61128(13) 0.0443(3) Uani d . . . 1 . .
C C5 0.40383(6) 0.34425(10) 0.60157(14) 0.0445(3) Uani d . . . 1 . .
H H5 0.430304 0.406702 0.57562 0.053 Uiso calc U . R 1 . .
C C6 0.34712(6) 0.36861(10) 0.66559(14) 0.0454(3) Uani d . . . 1 . .
C C7 0.48527(7) 0.20782(11) 0.51210(16) 0.0511(3) Uani d . . . 1 . .
H H7 0.499009 0.129801 0.500651 0.061 Uiso calc U . R 1 . .
C C8 0.36460(9) 0.57659(12) 0.6640(2) 0.0664(4) Uani d . . . 1 . .
H H8A 0.359608 0.576452 0.54961 0.1 Uiso calc U . R 1 . .
H H8B 0.41721 0.570504 0.729685 0.1 Uiso calc U . R 1 . .
H H8C 0.344151 0.649096 0.690091 0.1 Uiso calc U . R 1 . .
C C9 0.36323(9) -0.07607(12) 0.61841(19) 0.0631(4) Uani d . . . 1 . .
H H9A 0.310492 -0.071454 0.553157 0.095 Uiso calc U . R 1 . .
H H9B 0.368547 -0.073462 0.732961 0.095 Uiso calc U . R 1 . .
H H9C 0.384046 -0.14909 0.595034 0.095 Uiso calc U . R 1 . .

loop_
_atom_site_aniso_label
_atom_site_aniso_U_11
_atom_site_aniso_U_22
_atom_site_aniso_U_33
_atom_site_aniso_U_12
_atom_site_aniso_U_13
_atom_site_aniso_U_23
F1 0.0642(5) 0.0640(5) 0.1021(7) -0.0016(4) 0.0592(5) -0.0082(4)
C1 0.0406(5) 0.0542(7) 0.0543(6) -0.0002(4) 0.0260(5) -0.0024(5)
O1 0.0603(6) 0.0642(6) 0.0857(7) -0.0017(4) 0.0472(5) 0.0078(5)
O2 0.0655(5) 0.0434(5) 0.0871(7) -0.0011(4) 0.0493(5) -0.0004(4)
C2 0.0442(6) 0.0473(6) 0.0553(7) -0.0042(5) 0.0256(5) 0.0006(5)
C4 0.0391(5) 0.0478(6) 0.0474(6) -0.0003(4) 0.0204(4) 0.0010(4)
O3 0.0624(5) 0.0452(5) 0.0831(7) 0.0016(4) 0.0415(5) -0.0036(4)
C3 0.0434(6) 0.0440(6) 0.0497(6) -0.0002(4) 0.0213(5) 0.0003(4)
C5 0.0411(5) 0.0463(6) 0.0498(6) -0.0022(4) 0.0200(4) 0.0025(4)
C6 0.0429(5) 0.0448(6) 0.0512(6) 0.0016(4) 0.0196(5) -0.0009(4)
C7 0.0474(6) 0.0523(6) 0.0624(7) 0.0012(5) 0.0299(5) 0.0006(5)
C8 0.0737(9) 0.0461(7) 0.0913(10) -0.0037(6) 0.0434(8) -0.0048(6)
C9 0.0739(8) 0.0460(7) 0.0844(10) -0.0036(6) 0.0461(7) 0.0030(6)

loop_
_atom_type_symbol
_atom_type_description
_atom_type_scat_dispersion_real
_atom_type_scat_dispersion_imag
_atom_type_scat_source
C C 0.0033 0.0016 'International Tables Vol C Tables 4.2.6.8 and 6.1.1.4'
H H 0.0000 0.0000 'International Tables Vol C Tables 4.2.6.8 and 6.1.1.4'
F F 0.0171 0.0103 'International Tables Vol C Tables 4.2.6.8 and 6.1.1.4'
O O 0.0106 0.0060 'International Tables Vol C Tables 4.2.6.8 and 6.1.1.4'

loop_
_geom_angle_atom_site_label_1
_geom_angle_atom_site_label_2
_geom_angle_atom_site_label_3
_geom_angle_site_symmetry_1
_geom_angle_site_symmetry_3
_geom_angle
_geom_angle_publ_flag
F1 C1 C2 . . 118.13(11) ?
F1 C1 C6 . . 117.74(11) ?
C2 C1 C6 . . 124.14(10) ?
C3 O2 C9 . . 117.62(10) ?
C1 C2 C3 . . 118.24(10) ?
C5 C4 C3 . . 120.16(10) ?
C5 C4 C7 . . 118.52(10) ?
C3 C4 C7 . . 121.30(10) ?
C6 O3 C8 . . 115.96(10) ?
O2 C3 C2 . . 123.56(10) ?
O2 C3 C4 . . 117.05(9) ?
C2 C3 C4 . . 119.40(11) ?
C6 C5 C4 . . 121.28(11) ?
O3 C6 C5 . . 126.68(10) ?
O3 C6 C1 . . 116.54(10) ?
C5 C6 C1 . . 116.77(11) ?
O1 C7 C4 . . 124.20(12) ?

loop_
_geom_bond_atom_site_label_1
_geom_bond_atom_site_label_2
_geom_bond_site_symmetry_2
_geom_bond_distance
_geom_bond_publ_flag
F1 C1 . 1.3493(13) ?
C1 C2 . 1.3692(17) ?
C1 C6 . 1.3946(16) ?
O1 C7 . 1.2036(15) ?
O2 C3 . 1.3627(14) ?
O2 C9 . 1.4226(16) ?
C2 C3 . 1.3971(15) ?
C4 C5 . 1.3948(16) ?
C4 C3 . 1.3991(15) ?
C4 C7 . 1.4717(15) ?
O3 C6 . 1.3651(14) ?
O3 C8 . 1.4248(17) ?
C5 C6 . 1.3788(16) ?

loop_
_geom_hbond_atom_site_label_D
_geom_hbond_atom_site_label_H
_geom_hbond_atom_site_label_A
_geom_hbond_site_symmetry_A
_geom_hbond_distance_DH
_geom_hbond_distance_HA
_geom_hbond_distance_DA
_geom_hbond_angle_DHA
_geom_hbond_publ_flag
C8 H8C F1 4_556 0.96 2.57 3.4860(17) 158.7 ?
C9 H9C O1 5_656 0.96 2.58 3.4889(18) 157.3 ?

loop_
_geom_torsion_atom_site_label_1
_geom_torsion_atom_site_label_2
_geom_torsion_atom_site_label_3
_geom_torsion_atom_site_label_4
_geom_torsion_site_symmetry_1
_geom_torsion_site_symmetry_2
_geom_torsion_site_symmetry_3
_geom_torsion_site_symmetry_4
_geom_torsion
_geom_torsion_publ_flag
F1 C1 C2 C3 . . . . -179.50(10) ?
C6 C1 C2 C3 . . . . 0.68(19) ?
C9 O2 C3 C2 . . . . -1.00(18) ?
C9 O2 C3 C4 . . . . 179.19(11) ?
C1 C2 C3 O2 . . . . -179.77(11) ?
C1 C2 C3 C4 . . . . 0.04(17) ?
C5 C4 C3 O2 . . . . 179.06(10) ?
C7 C4 C3 O2 . . . . -2.40(17) ?
C5 C4 C3 C2 . . . . -0.76(17) ?
C7 C4 C3 C2 . . . . 177.77(10) ?
C3 C4 C5 C6 . . . . 0.82(18) ?
C7 C4 C5 C6 . . . . -177.75(10) ?
C8 O3 C6 C5 . . . . -1.29(19) ?
C8 O3 C6 C1 . . . . 178.51(11) ?
C4 C5 C6 O3 . . . . 179.66(11) ?
C4 C5 C6 C1 . . . . -0.14(18) ?
F1 C1 C6 O3 . . . . -0.28(17) ?
C2 C1 C6 O3 . . . . 179.55(11) ?
F1 C1 C6 C5 . . . . 179.55(10) ?
C2 C1 C6 C5 . . . . -0.63(19) ?
C5 C4 C7 O1 . . . . -3.57(19) ?
C3 C4 C7 O1 . . . . 177.87(12) ?
